data_8103069
loop_
_publ_author_name
'Yuan-Yuan Zhang'
'Wei Yang'
'Qiong-Hua Jin'
'Hao Liu'
'Cun-Lin Zhang'

_publ_section_title
;
 Crystal structure of
 bis(biimidazole-\k2N,N')bis(perchlorato-\kO)copper(II) ---
 N,N-dimethylformamide (1:1), Cu(C6H6N4)2(ClO4)2 &#x00B7; C3H7NO
;
_journal_issue 1
_journal_name_full 'Zeitschrift f\"ur Kristallographie - New Crystal Structures'
_journal_page_first 51
_journal_volume 226
_journal_year 2011
_chemical_formula_moiety '2(C6 H6 Cu0.5 N4), 2(C3 H7 N O), 2(Cl O4)'
_chemical_formula_sum 'C18 H26 Cl2 Cu N10 O10'
_chemical_formula_weight 676.93
_chemical_name_systematic
; 
bis(biimidazole-\k~2~N,N')bis(perchlorate-\kO)-copper(II)
N,N-dimethylformamide(1:1), [Cu(C~6~H~6~N~4~)~2~(ClO~4~)~2~].DMF
;
_space_group_IT_number 14
_symmetry_cell_setting monoclinic
_symmetry_space_group_name_Hall '-P 2yn'
_symmetry_space_group_name_H-M 'P 1 21/n 1'
_atom_sites_solution_hydrogens geom
_atom_sites_solution_primary direct
_atom_sites_solution_secondary difmap
_audit_creation_method SHELXL-97
_cell_angle_alpha 90.00
_cell_angle_beta 93.683(3)
_cell_angle_gamma 90.00
_cell_formula_units_Z 2
_cell_length_a 8.1744(4)
_cell_length_b 15.4829(8)
_cell_length_c 10.9577(6)
_cell_measurement_reflns_used 5052
_cell_measurement_temperature 296(2)
_cell_measurement_theta_max 27.227
_cell_measurement_theta_min 3.47
_cell_volume 1383.98(12)
_computing_cell_refinement 'SAINT-Plus (Bruker, 2007)'
_computing_data_collection 'Bruker SMART (Bruker, 2007)'
_computing_data_reduction 'SAINT-Plus (Bruker, 2007)'
_computing_molecular_graphics 'SHELXTL (Sheldrick, 2008)'
_computing_publication_material 'SHELXTL (Sheldrick, 2008)'
_computing_structure_refinement 'SHELXL-97 (Sheldrick, 2008)'
_computing_structure_solution 'SHELXS-97 (Sheldrick, 2008)'
_diffrn_ambient_temperature 296.0
_diffrn_measured_fraction_theta_full 0.986
_diffrn_measured_fraction_theta_max 0.986
_diffrn_measurement_device_type 'Bruker APEX-II CCD'
_diffrn_measurement_method '\f and \w scans'
_diffrn_radiation_monochromator graphite
_diffrn_radiation_source 'fine-focus sealed tube'
_diffrn_radiation_type 'MO K\a'
_diffrn_radiation_wavelength 0.71073
_diffrn_reflns_av_R_equivalents 0.0182
_diffrn_reflns_av_sigmaI/netI 0.0190
_diffrn_reflns_limit_h_max 10
_diffrn_reflns_limit_h_min -10
_diffrn_reflns_limit_k_max 18
_diffrn_reflns_limit_k_min -20
_diffrn_reflns_limit_l_max 13
_diffrn_reflns_limit_l_min -14
_diffrn_reflns_number 9230
_diffrn_reflns_theta_full 27.50
_diffrn_reflns_theta_max 27.50
_diffrn_reflns_theta_min 2.28
_diffrn_source_current 30.0
_diffrn_source_power 1.5
_diffrn_source_voltage 50.0
_exptl_absorpt_coefficient_mu 1.052
_exptl_absorpt_correction_type none
_exptl_crystal_colour green
_exptl_crystal_density_diffrn 1.624
_exptl_crystal_density_meas ?
_exptl_crystal_density_method 'not measured'
_exptl_crystal_description block
_exptl_crystal_F_000 694
_exptl_crystal_size_max 0.38
_exptl_crystal_size_mid 0.32
_exptl_crystal_size_min 0.28
_refine_diff_density_max 0.570
_refine_diff_density_min -0.660
_refine_diff_density_rms 0.071
_refine_ls_extinction_method none
_refine_ls_goodness_of_fit_ref 1.069
_refine_ls_hydrogen_treatment constr
_refine_ls_matrix_type full
_refine_ls_number_parameters 205
_refine_ls_number_reflns 3139
_refine_ls_number_restraints 34
_refine_ls_restrained_S_all 1.304
_refine_ls_R_factor_all 0.0569
_refine_ls_R_factor_gt 0.0489
_refine_ls_shift/su_max 0.000
_refine_ls_shift/su_mean 0.000
_refine_ls_structure_factor_coef Fsqd
_refine_ls_weighting_details
;
calc w=1/[\s^2^(Fo^2^)+(0.0872P)^2^+0.9855P] where P=(Fo^2^+2Fc^2^)/3
;
_refine_ls_weighting_scheme calc
_refine_ls_wR_factor_gt 0.1475
_refine_ls_wR_factor_ref 0.1552
_reflns_number_gt 2618
_reflns_number_total 3139
_reflns_threshold_expression >2sigma(I)
_cod_data_source_file 1267-3228.cff
_cod_data_source_block 091129_0M
_cod_depositor_comments
;
The following automatic conversions were performed:

'_symmetry_cell_setting' value 'Monoclinic' changed to 'monoclinic'
according to /home/saulius/struct/CIF-dictionaries/cif_core.dic
dictionary named 'cif_core.dic' version 2.4.1 from 2010-06-29.

Automatic conversion script
Id: cif_fix_values 1715 2011-07-08 13:25:40Z adriana 

The following automatic conversions were performed:

'_exptl_crystal_density_meas' value 'not measured' was changed to '?'
- the value is perceived as not measured.

Automatic conversion script
Id: cif_fix_values 3008 2015-01-20 13:52:24Z robertas 
;
_cod_database_code 8103069

loop_
_space_group_symop_id
_space_group_symop_operation_xyz
1 'x, y, z'
2 '-x+1/2, y+1/2, -z+1/2'
3 '-x, -y, -z'
4 'x-1/2, -y-1/2, z-1/2'

loop_
_atom_site_label
_atom_site_type_symbol
_atom_site_fract_x
_atom_site_fract_y
_atom_site_fract_z
_atom_site_U_iso_or_equiv
_atom_site_adp_type
_atom_site_occupancy
_atom_site_symmetry_multiplicity
_atom_site_calc_flag
_atom_site_refinement_flags
_atom_site_disorder_assembly
_atom_site_disorder_group
Cu1 Cu 0.5000 0.5000 0.5000 0.0453(2) Uani 1 2 d S . .
Cl1 Cl 0.36455(11) 0.32909(6) 0.27312(10) 0.0577(3) Uani 1 1 d U . .
N2 N 0.2822(3) 0.55744(18) 0.5227(3) 0.0454(6) Uani 1 1 d . . .
N1 N 0.4204(4) 0.41808(19) 0.6254(3) 0.0498(7) Uani 1 1 d . . .
N4 N 0.0580(4) 0.5562(2) 0.6230(3) 0.0522(7) Uani 1 1 d . . .
H4 H -0.0134 0.5402 0.6727 0.063 Uiso 1 1 calc R . .
C3 C 0.1861(5) 0.6279(2) 0.4864(4) 0.0532(9) Uani 1 1 d . . .
H3 H 0.2124 0.6690 0.4290 0.064 Uiso 1 1 calc R . .
C3AA C 0.2728(5) 0.4405(2) 0.6586(3) 0.0486(8) Uani 1 1 d . . .
N3 N 0.2180(4) 0.3839(2) 0.7388(3) 0.0645(9) Uani 1 1 d . . .
H3A H 0.1258 0.3860 0.7722 0.077 Uiso 1 1 calc R . .
C4 C 0.0480(5) 0.6270(3) 0.5480(4) 0.0567(9) Uani 1 1 d . . .
H4A H -0.0374 0.6667 0.5408 0.068 Uiso 1 1 calc R . .
C6AA C 0.1993(4) 0.5169(2) 0.6048(3) 0.0455(8) Uani 1 1 d . . .
C1 C 0.4612(5) 0.3431(3) 0.6876(5) 0.0658(11) Uani 1 1 d . . .
H1 H 0.5579 0.3121 0.6825 0.079 Uiso 1 1 calc R . .
N5 N 0.8121(6) 0.4060(3) 0.9687(4) 0.0767(11) Uani 1 1 d . . .
C5 C 0.8103(6) 0.4453(3) 0.8628(4) 0.0701(12) Uani 1 1 d . . .
H5 H 0.7116 0.4688 0.8317 0.084 Uiso 1 1 calc R . .
C2 C 0.3366(6) 0.3222(3) 0.7574(5) 0.0782(15) Uani 1 1 d . . .
H2 H 0.3324 0.2746 0.8088 0.094 Uiso 1 1 calc R . .
O5 O 0.9298(4) 0.4531(2) 0.8019(3) 0.0779(9) Uani 1 1 d . . .
C6 C 0.9619(10) 0.3673(5) 1.0209(6) 0.108(2) Uani 1 1 d . . .
H6A H 0.9650 0.3074 0.9983 0.162 Uiso 1 1 calc R . .
H6C H 0.9655 0.3721 1.1084 0.162 Uiso 1 1 calc R . .
H6B H 1.0545 0.3967 0.9906 0.162 Uiso 1 1 calc R . .
C7 C 0.6645(11) 0.3941(6) 1.0314(7) 0.140(3) Uani 1 1 d . . .
H7C H 0.6749 0.4232 1.1090 0.210 Uiso 1 1 calc R . .
H7B H 0.6467 0.3336 1.0442 0.210 Uiso 1 1 calc R . .
H7A H 0.5732 0.4178 0.9829 0.210 Uiso 1 1 calc R . .
O4 O 0.5276(7) 0.3014(5) 0.3036(7) 0.0807(12) Uani 0.700(11) 1 d PU A 1
O1 O 0.3425(15) 0.3580(9) 0.1386(11) 0.0868(12) Uani 0.421(13) 1 d PU A 1
O2 O 0.2424(9) 0.2692(5) 0.2981(10) 0.0843(12) Uani 0.585(11) 1 d PU A 1
O3 O 0.3350(7) 0.4100(3) 0.3325(5) 0.0690(10) Uani 0.714(9) 1 d PU A 1
O3A O 0.4142(18) 0.4134(8) 0.2976(13) 0.0690(10) Uani 0.286(9) 1 d P A 2
O2A O 0.2647(13) 0.2778(7) 0.3597(13) 0.0843(12) Uani 0.415(11) 1 d P A 2
O1A O 0.3142(11) 0.3199(7) 0.1494(7) 0.0868(12) Uani 0.579(13) 1 d P A 2
O4A O 0.4925(17) 0.2701(11) 0.2683(15) 0.0807(12) Uani 0.300(11) 1 d P A 2

loop_
_atom_site_aniso_label
_atom_site_aniso_U_11
_atom_site_aniso_U_22
_atom_site_aniso_U_33
_atom_site_aniso_U_23
_atom_site_aniso_U_13
_atom_site_aniso_U_12
Cu1 0.0396(3) 0.0363(3) 0.0598(4) 0.0089(2) 0.0018(3) -0.0006(2)
Cl1 0.0478(5) 0.0528(5) 0.0726(6) -0.0115(4) 0.0052(4) -0.0005(4)
N2 0.0434(15) 0.0366(14) 0.0558(16) 0.0026(12) -0.0001(12) -0.0007(12)
N1 0.0454(16) 0.0410(15) 0.0628(18) 0.0105(13) 0.0014(13) -0.0018(12)
N4 0.0491(17) 0.0522(17) 0.0559(17) -0.0030(14) 0.0078(14) 0.0029(13)
C3 0.053(2) 0.0393(18) 0.067(2) 0.0053(16) -0.0018(17) 0.0033(15)
C3AA 0.0487(18) 0.0443(18) 0.0525(19) 0.0066(15) 0.0011(15) -0.0021(15)
N3 0.056(2) 0.066(2) 0.074(2) 0.0216(18) 0.0146(17) 0.0007(16)
C4 0.055(2) 0.047(2) 0.068(2) -0.0045(18) -0.0033(18) 0.0100(17)
C6AA 0.0452(18) 0.0421(17) 0.0487(18) -0.0021(14) -0.0006(14) -0.0022(14)
C1 0.057(2) 0.051(2) 0.089(3) 0.023(2) 0.005(2) 0.0036(18)
N5 0.099(3) 0.068(2) 0.066(2) -0.0045(19) 0.023(2) -0.013(2)
C5 0.073(3) 0.065(3) 0.074(3) 0.006(2) 0.015(2) 0.005(2)
C2 0.071(3) 0.065(3) 0.099(4) 0.041(3) 0.007(3) 0.002(2)
O5 0.076(2) 0.079(2) 0.082(2) 0.0188(18) 0.0279(17) 0.0119(17)
C6 0.157(7) 0.086(4) 0.077(4) 0.009(3) -0.015(4) -0.002(4)
C7 0.160(8) 0.154(7) 0.114(5) -0.006(5) 0.072(5) -0.043(6)
O4 0.058(2) 0.076(2) 0.106(2) -0.023(2) -0.0056(19) 0.0066(19)
O1 0.106(2) 0.069(3) 0.085(2) -0.009(2) -0.005(2) -0.009(2)
O2 0.073(2) 0.087(2) 0.092(3) -0.011(3) 0.004(2) -0.0191(19)
O3 0.064(2) 0.0586(17) 0.083(2) -0.0161(17) -0.0014(19) 0.0033(19)
O3A 0.064(2) 0.0586(17) 0.083(2) -0.0161(17) -0.0014(19) 0.0033(19)
O2A 0.073(2) 0.087(2) 0.092(3) -0.011(3) 0.004(2) -0.0191(19)
O1A 0.106(2) 0.069(3) 0.085(2) -0.009(2) -0.005(2) -0.009(2)
O4A 0.058(2) 0.076(2) 0.106(2) -0.023(2) -0.0056(19) 0.0066(19)

loop_
_atom_type_symbol
_atom_type_description
_atom_type_scat_dispersion_real
_atom_type_scat_dispersion_imag
_atom_type_scat_source
C C 0.0033 0.0016 'International Tables Vol C Tables 4.2.6.8 and 6.1.1.4'
H H 0.0000 0.0000 'International Tables Vol C Tables 4.2.6.8 and 6.1.1.4'
Cl Cl 0.1484 0.1585 'International Tables Vol C Tables 4.2.6.8 and 6.1.1.4'
Cu Cu 0.3201 1.2651 'International Tables Vol C Tables 4.2.6.8 and 6.1.1.4'
N N 0.0061 0.0033 'International Tables Vol C Tables 4.2.6.8 and 6.1.1.4'
O O 0.0106 0.0060 'International Tables Vol C Tables 4.2.6.8 and 6.1.1.4'

loop_
_geom_angle_atom_site_label_1
_geom_angle_atom_site_label_2
_geom_angle_atom_site_label_3
_geom_angle
_geom_angle_site_symmetry_1
_geom_angle_site_symmetry_3
N2 Cu1 N2 180.00(17) . 3_666
N2 C6AA N4 111.9(3) . .
N2 C6AA C3AA 116.9(3) . .
N1 Cu1 N2 82.36(12) . .
N1 Cu1 N2 97.64(12) 3_666 .
N1 Cu1 N2 97.64(12) . 3_666
N1 Cu1 N2 82.36(12) 3_666 3_666
N1 Cu1 N1 180.00(13) . 3_666
N1 C3AA N3 110.9(3) . .
N1 C3AA C6AA 117.7(3) . .
N4 C6AA C3AA 131.2(4) . .
C3 N2 Cu1 143.0(3) . .
C3 C4 N4 106.7(3) . .
C3AA N1 Cu1 111.2(2) . .
C3AA N1 C1 106.2(3) . .
C3AA N3 C2 106.9(4) . .
N3 C3AA C6AA 131.3(4) . .
C4 C3 N2 108.9(3) . .
C6AA N2 Cu1 111.7(2) . .
C6AA N2 C3 105.3(3) . .
C6AA N4 C4 107.1(3) . .
C1 N1 Cu1 142.4(3) . .
C1 C2 N3 107.5(4) . .
C5 N5 C6 120.2(5) . .
C5 N5 C7 121.4(6) . .
C2 C1 N1 108.4(4) . .
O5 C5 N5 124.4(5) . .
C7 N5 C6 118.3(6) . .
O4 Cl1 O1 111.3(5) . .
O4 Cl1 O3 109.8(4) . .
O4 Cl1 O2A 103.3(5) . .
O2 Cl1 O4 115.1(5) . .
O2 Cl1 O1 109.8(7) . .
O2 Cl1 O3 110.2(5) . .
O2 Cl1 O2A 27.4(4) . .
O3 Cl1 O1 99.6(5) . .
O3 Cl1 O2A 93.4(5) . .
O3A Cl1 O4 88.9(7) . .
O3A Cl1 O1 85.8(8) . .
O3A Cl1 O2 141.9(8) . .
O3A Cl1 O3 31.7(6) . .
O3A Cl1 O2A 122.3(8) . .
O3A Cl1 O1A 110.4(7) . .
O3A Cl1 O4A 114.4(9) . .
O2A Cl1 O1 135.8(7) . .
O1A Cl1 O4 114.2(5) . .
O1A Cl1 O1 24.9(4) . .
O1A Cl1 O2 87.3(6) . .
O1A Cl1 O3 118.7(5) . .
O1A Cl1 O2A 114.6(7) . .
O4A Cl1 O4 27.7(6) . .
O4A Cl1 O1 101.3(8) . .
O4A Cl1 O2 96.9(8) . .
O4A Cl1 O3 137.4(8) . .
O4A Cl1 O2A 96.7(8) . .
O4A Cl1 O1A 94.1(8) . .

loop_
_geom_bond_atom_site_label_1
_geom_bond_atom_site_label_2
_geom_bond_distance
_geom_bond_site_symmetry_2
Cu1 N2 2.020(3) .
Cu1 N2 2.020(3) 3_666
Cu1 N1 2.009(3) .
Cu1 N1 2.009(3) 3_666
Cl1 O4 1.420(5) .
Cl1 O1 1.540(12) .
Cl1 O2 1.402(7) .
Cl1 O3 1.439(5) .
Cl1 O3A 1.388(13) .
Cl1 O2A 1.516(12) .
Cl1 O1A 1.399(8) .
Cl1 O4A 1.392(13) .
N2 C3 1.387(5) .
N2 C6AA 1.319(5) .
N1 C3AA 1.329(5) .
N1 C1 1.376(5) .
N4 C4 1.369(5) .
N4 C6AA 1.332(5) .
C3 C4 1.353(6) .
C3AA N3 1.338(5) .
C3AA C6AA 1.437(5) .
N3 C2 1.367(6) .
C1 C2 1.351(7) .
N5 C5 1.310(6) .
N5 C6 1.447(8) .
N5 C7 1.438(8) .
C5 O5 1.224(6) .
